data_7045918
loop_
_publ_author_name
'Naskar, Sourenjit'
'Jana, Barun'
'Ghosh, Pradyut'

_publ_section_title
;
 Anion-dependent thermo-responsive supramolecular superstructures of
 Cu(ii) macrocycles.
;
_journal_issue 16
_journal_name_full 'Dalton transactions (Cambridge, England : 2003)'
_journal_page_first 5734
_journal_page_last 5742
_journal_paper_doi 10.1039/c8dt00683k
_journal_volume 47
_journal_year 2018
_chemical_formula_sum 'C25 H23 N11 O3'
_chemical_formula_weight 525.54
_space_group_IT_number 43
_space_group_name_Hall 'F 2 -2d'
_space_group_name_H-M_alt 'F d d 2'
_symmetry_cell_setting Orthorhombic'
_symmetry_space_group_name_Hall 'F 2 -2d'
_symmetry_space_group_name_H-M 'F d d 2'
_atom_sites_solution_hydrogens geom
_atom_sites_solution_primary direct
_atom_sites_solution_secondary difmap
_audit_creation_method SHELXL-97
_audit_update_record
;
2017-11-26 deposited with the CCDC.
2018-03-23 downloaded from the CCDC.
;
_cell_angle_alpha 90.00
_cell_angle_beta 90.00
_cell_angle_gamma 90.00
_cell_formula_units_Z 8
_cell_length_a 33.128(4)
_cell_length_b 10.4228(11)
_cell_length_c 18.122(2)
_cell_measurement_reflns_used 4060
_cell_measurement_temperature 150(2)
_cell_measurement_theta_max 26.14
_cell_measurement_theta_min 2.34
_cell_volume 6257.3(12)
_computing_cell_refinement 'Bruker SAINT'
_computing_data_collection 'Bruker APEX2'
_computing_data_reduction 'Bruker SAINT'
_computing_molecular_graphics 'mercury v3.6'
_computing_publication_material 'ortep 3v2'
_computing_structure_refinement 'SHELXL-2013 (Sheldrick, 2013)'
_computing_structure_solution 'SHELXS-97 (Sheldrick, 2008)'
_diffrn_ambient_temperature 150(2)
_diffrn_measured_fraction_theta_full 1.000
_diffrn_measured_fraction_theta_max 1.000
_diffrn_measurement_device_type 'Bruker APEX-II CCD'
_diffrn_measurement_method '\f and \w scans'
_diffrn_radiation_monochromator graphite
_diffrn_radiation_source 'fine-focus sealed tube'
_diffrn_radiation_type MoK\a
_diffrn_radiation_wavelength 0.71073
_diffrn_reflns_av_R_equivalents 0.0372
_diffrn_reflns_av_sigmaI/netI 0.0294
_diffrn_reflns_limit_h_max 35
_diffrn_reflns_limit_h_min -38
_diffrn_reflns_limit_k_max 12
_diffrn_reflns_limit_k_min -12
_diffrn_reflns_limit_l_max 21
_diffrn_reflns_limit_l_min -21
_diffrn_reflns_number 13831
_diffrn_reflns_theta_full 24.50
_diffrn_reflns_theta_max 24.50
_diffrn_reflns_theta_min 2.34
_exptl_absorpt_coefficient_mu 0.079
_exptl_absorpt_correction_T_max 0.969
_exptl_absorpt_correction_T_min 0.954
_exptl_absorpt_correction_type multi-scan
_exptl_absorpt_process_details SADABS
_exptl_crystal_colour 'LIGHT YELLOWISH'
_exptl_crystal_density_diffrn 1.116
_exptl_crystal_density_method 'not measured'
_exptl_crystal_description BLOCK
_exptl_crystal_F_000 2192
_exptl_crystal_size_max 0.6
_exptl_crystal_size_mid 0.4
_exptl_crystal_size_min 0.4
_platon_squeeze_details
; 
 Refinement of F^2^ against ALL reflections.  The weighted R-factor wR and 
 goodness of fit S are based on F^2^, conventional R-factors R are based 
 on F, with F set to zero for negative F^2^. The threshold expression of 
 F^2^ > 2sigma(F^2^) is used only for calculating R-factors(gt) etc. and is 
 not relevant to the choice of reflections for refinement.  R-factors based 
 on F^2^ are statistically about twice as large as those based on F, and R- 
 factors based on ALL data will be even larger. 
;
_refine_diff_density_max 0.368
_refine_diff_density_min -0.368
_refine_diff_density_rms 0.102
_refine_ls_abs_structure_details 'Flack H D (1983), Acta Cryst. A39, 876-881'
_refine_ls_abs_structure_Flack 0(4)
_refine_ls_extinction_coef 0.00040(15)
_refine_ls_extinction_expression Fc^*^=kFc[1+0.001xFc^2^\l^3^/sin(2\q)]^-1/4^
_refine_ls_extinction_method SHELXL
_refine_ls_goodness_of_fit_ref 1.073
_refine_ls_hydrogen_treatment mixed
_refine_ls_matrix_type full
_refine_ls_number_parameters 179
_refine_ls_number_reflns 2592
_refine_ls_number_restraints 1
_refine_ls_restrained_S_all 1.073
_refine_ls_R_factor_all 0.1020
_refine_ls_R_factor_gt 0.0972
_refine_ls_shift/su_max 0.000
_refine_ls_shift/su_mean 0.000
_refine_ls_structure_factor_coef Fsqd
_refine_ls_weighting_details 'calc w=1/[\s^2^(Fo^2^)+(0.1376P)^2^+77.5263P] where P=(Fo^2^+2Fc^2^)/3'
_refine_ls_weighting_scheme calc
_refine_ls_wR_factor_gt 0.2606
_refine_ls_wR_factor_ref 0.2667
_reflns_number_gt 2372
_reflns_number_total 2592
_reflns_threshold_expression >2sigma(I)
_cod_data_source_file c8dt00683k2.cif
_cod_data_source_block L
_cod_depositor_comments 'Adding full bibliography for 7045918--7045923.cif.'
_cod_original_cell_volume 6257.2(12)
_cod_original_sg_symbol_H-M Fdd2
_cod_database_code 7045918

loop_
_symmetry_equiv_pos_as_xyz
'x, y, z'
'-x, -y, z'
'x+1/4, -y+1/4, z+1/4'
'-x+1/4, y+1/4, z+1/4'
'x, y+1/2, z+1/2'
'-x, -y+1/2, z+1/2'
'x+1/4, -y+3/4, z+3/4'
'-x+1/4, y+3/4, z+3/4'
'x+1/2, y, z+1/2'
'-x+1/2, -y, z+1/2'
'x+3/4, -y+1/4, z+3/4'
'-x+3/4, y+1/4, z+3/4'
'x+1/2, y+1/2, z'
'-x+1/2, -y+1/2, z'
'x+3/4, -y+3/4, z+1/4'
'-x+3/4, y+3/4, z+1/4'

loop_
_atom_site_label
_atom_site_type_symbol
_atom_site_fract_x
_atom_site_fract_y
_atom_site_fract_z
_atom_site_U_iso_or_equiv
_atom_site_adp_type
_atom_site_occupancy
_atom_site_symmetry_multiplicity
_atom_site_calc_flag
_atom_site_refinement_flags
N1 N 0.0000 0.5000 0.2705(3) 0.0153(13) Uani 1 2 d S
N4 N 0.15341(15) 0.4103(4) 0.5373(3) 0.0294(12) Uani 1 1 d .
N2 N 0.06685(14) 0.5172(5) 0.3472(3) 0.0291(12) Uani 1 1 d .
H2 H 0.0426 0.5218 0.3641 0.035 Uiso 1 1 calc R
N3 N 0.15291(18) 0.4010(5) 0.4638(3) 0.0353(14) Uani 1 1 d .
N6 N 0.27874(16) 0.4250(5) 0.4309(3) 0.0402(15) Uani 1 1 d .
N5 N 0.19259(14) 0.4216(5) 0.5587(3) 0.0295(12) Uani 1 1 d .
C8 C 0.21590(16) 0.4163(5) 0.4942(4) 0.0266(12) Uani 1 1 d .
C1 C 0.03381(19) 0.5026(5) 0.2350(4) 0.0295(14) Uani 1 1 d .
C4 C 0.0724(2) 0.5055(6) 0.2798(4) 0.0372(16) Uani 1 1 d .
C2 C 0.03591(17) 0.5009(5) 0.1547(3) 0.0233(13) Uani 1 1 d .
H2A H 0.0604 0.5004 0.1296 0.028 Uiso 1 1 calc R
C3 C 0.0000 0.5000 0.1189(4) 0.0303(19) Uani 1 2 d S
H3 H 0.0000 0.5000 0.0675 0.036 Uiso 1 2 calc SR
C9 C 0.2590(2) 0.4192(5) 0.4944(4) 0.0326(14) Uani 1 1 d .
C12 C 0.3414(2) 0.4203(6) 0.4958(5) 0.0411(15) Uani 1 1 d .
H12 H 0.3695 0.4240 0.4938 0.049 Uiso 1 1 calc R
C7 C 0.1911(2) 0.4010(6) 0.4398(3) 0.0383(16) Uani 1 1 d .
H7 H 0.1988 0.3912 0.3907 0.046 Uiso 1 1 calc R
C11 C 0.3234(2) 0.4121(7) 0.5563(4) 0.0470(18) Uani 1 1 d .
H11 H 0.3384 0.4044 0.5995 0.056 Uiso 1 1 calc R
C10 C 0.2805(2) 0.4144(6) 0.5603(4) 0.0356(15) Uani 1 1 d .
H10 H 0.2673 0.4128 0.6055 0.043 Uiso 1 1 calc R
C6 C 0.11495(19) 0.3934(6) 0.4246(3) 0.0330(14) Uani 1 1 d .
H6A H 0.0946 0.3571 0.4569 0.040 Uiso 1 1 calc R
H6B H 0.1180 0.3368 0.3825 0.040 Uiso 1 1 calc R
C13 C 0.3182(2) 0.4238(6) 0.4311(4) 0.0411(17) Uani 1 1 d .
H13 H 0.3316 0.4253 0.3859 0.049 Uiso 1 1 calc R
C5 C 0.10117(18) 0.5234(5) 0.3985(4) 0.0323(14) Uani 1 1 d .
H5A H 0.0936 0.5747 0.4409 0.039 Uiso 1 1 calc R
H5B H 0.1235 0.5662 0.3742 0.039 Uiso 1 1 calc R
O1 O 0.10663(11) 0.5013(4) 0.2442(2) 0.0315(10) Uani 1 1 d .
O2 O 0.0000 0.5000 0.4518(4) 0.0446(16) Uani 1 2 d S

loop_
_atom_site_aniso_label
_atom_site_aniso_U_11
_atom_site_aniso_U_22
_atom_site_aniso_U_33
_atom_site_aniso_U_23
_atom_site_aniso_U_13
_atom_site_aniso_U_12
N1 0.007(3) 0.030(3) 0.009(3) 0.000 0.000 -0.003(2)
N4 0.027(3) 0.031(3) 0.030(3) -0.011(2) -0.012(2) 0.009(2)
N2 0.025(2) 0.027(3) 0.035(3) -0.011(2) -0.004(2) 0.003(2)
N3 0.059(4) 0.030(3) 0.016(2) -0.004(2) 0.005(2) -0.015(3)
N6 0.032(3) 0.043(3) 0.046(4) 0.022(3) 0.007(3) 0.002(2)
N5 0.017(2) 0.033(3) 0.038(3) 0.008(2) -0.013(2) 0.0029(19)
C8 0.026(3) 0.019(2) 0.035(3) -0.005(3) 0.006(3) -0.003(2)
C1 0.036(3) 0.020(3) 0.033(3) -0.004(2) 0.003(3) 0.008(2)
C4 0.033(4) 0.023(3) 0.055(4) -0.002(3) -0.008(3) 0.002(3)
C2 0.032(3) 0.029(3) 0.009(2) -0.002(2) 0.005(2) 0.006(2)
C3 0.054(5) 0.022(4) 0.015(4) 0.000 0.000 0.000(4)
C9 0.056(4) 0.017(3) 0.024(3) 0.003(3) 0.005(3) 0.004(3)
C12 0.041(3) 0.024(3) 0.059(4) 0.010(3) -0.012(4) -0.013(3)
C7 0.066(5) 0.030(3) 0.019(3) -0.005(3) 0.003(3) -0.015(3)
C11 0.053(4) 0.039(4) 0.048(5) -0.004(3) -0.014(4) -0.008(3)
C10 0.051(4) 0.028(3) 0.027(3) 0.002(3) -0.022(3) 0.009(3)
C6 0.032(3) 0.037(3) 0.030(3) -0.002(3) -0.003(3) -0.001(3)
C13 0.046(4) 0.032(4) 0.045(4) 0.000(3) 0.005(3) 0.009(3)
C5 0.026(3) 0.024(3) 0.047(4) -0.014(3) -0.009(3) -0.002(2)
O1 0.0165(18) 0.041(2) 0.037(2) -0.009(2) -0.0097(17) -0.0001(16)
O2 0.048(4) 0.042(4) 0.044(4) 0.000 0.000 0.005(3)

loop_
_atom_type_symbol
_atom_type_description
_atom_type_scat_dispersion_real
_atom_type_scat_dispersion_imag
_atom_type_scat_source
C C 0.0033 0.0016 'International Tables Vol C Tables 4.2.6.8 and 6.1.1.4'
H H 0.0000 0.0000 'International Tables Vol C Tables 4.2.6.8 and 6.1.1.4'
N N 0.0061 0.0033 'International Tables Vol C Tables 4.2.6.8 and 6.1.1.4'
O O 0.0106 0.0060 'International Tables Vol C Tables 4.2.6.8 and 6.1.1.4'

loop_
_geom_angle_atom_site_label_1
_geom_angle_atom_site_label_2
_geom_angle_atom_site_label_3
_geom_angle
_geom_angle_site_symmetry_3
C1 N1 C1 120.3(7) 2_565
N3 N4 N5 107.6(5) .
C4 N2 C5 120.8(5) .
N4 N3 C7 108.2(5) .
N4 N3 C6 120.3(5) .
C7 N3 C6 131.5(5) .
C13 N6 C9 119.3(6) .
N4 N5 C8 106.5(5) .
C7 C8 N5 106.9(5) .
C7 C8 C9 129.8(6) .
N5 C8 C9 123.2(6) .
N1 C1 C2 122.6(6) .
N1 C1 C4 117.7(6) .
C2 C1 C4 119.7(6) .
N2 C4 O1 128.1(6) .
N2 C4 C1 113.9(6) .
O1 C4 C1 117.9(6) .
C3 C2 C1 115.9(5) .
C2 C3 C2 122.7(7) 2_565
N6 C9 C10 119.7(6) .
N6 C9 C8 119.4(6) .
C10 C9 C8 120.9(6) .
C11 C12 C13 118.3(7) .
C8 C7 N3 110.6(6) .
C12 C11 C10 121.3(7) .
C9 C10 C11 117.9(7) .
N3 C6 C5 111.7(5) .
N6 C13 C12 123.4(7) .
N2 C5 C6 113.2(5) .

loop_
_geom_bond_atom_site_label_1
_geom_bond_atom_site_label_2
_geom_bond_distance
_geom_bond_site_symmetry_2
N1 C1 1.292(7) .
N1 C1 1.292(7) 2_565
N4 N3 1.334(6) .
N4 N5 1.360(7) .
N2 C4 1.241(9) .
N2 C5 1.470(7) .
N3 C7 1.339(9) .
N3 C6 1.447(8) .
N6 C13 1.308(9) .
N6 C9 1.324(9) .
N5 C8 1.402(8) .
C8 C7 1.292(10) .
C8 C9 1.429(8) .
C1 C2 1.457(8) .
C1 C4 1.514(9) .
C4 O1 1.306(8) .
C2 C3 1.355(7) .
C3 C2 1.355(7) 2_565
C9 C10 1.392(9) .
C12 C11 1.250(11) .
C12 C13 1.404(10) .
C11 C10 1.423(10) .
C6 C5 1.506(8) .

loop_
_platon_squeeze_void_nr
_platon_squeeze_void_average_x
_platon_squeeze_void_average_y
_platon_squeeze_void_average_z
_platon_squeeze_void_volume
_platon_squeeze_void_count_electrons
_platon_squeeze_void_content
1 0.000 0.000 0.493 148 71 ' '
2 0.250 0.250 0.743 148 71 ' '
3 0.250 -0.250 0.243 148 71 ' '
4 0.500 0.000 0.993 148 71 ' '
5 0.750 0.250 0.243 148 71 ' '
6 0.750 -0.250 0.743 148 71 ' '
7 0.000 0.500 -0.007 148 71 ' '
8 0.500 0.500 0.493 148 71 ' '
